data_7035476
loop_
_publ_author_name
'Dyke, John'
'Levason, William'
'Light, Mark E.'
'Pugh, David'
'Reid, Gillian'
'Bhakhoa, Hanusha'
'Ramasami, Ponnadurai'
'Rhyman, Lydia'

_publ_section_title
;
 Aza-macrocyclic complexes of the Group 1 cations - synthesis, structures
 and density functional theory study.
;
_journal_issue 31
_journal_name_full 'Dalton transactions (Cambridge, England : 2003)'
_journal_page_first 13853
_journal_page_last 13866
_journal_paper_doi 10.1039/c5dt01865j
_journal_volume 44
_journal_year 2015
_chemical_formula_moiety 'C50 H54 B F24 N6 Rb'
_chemical_formula_sum 'C50 H54 B F24 N6 Rb'
_chemical_formula_weight 1291.27
_chemical_name_systematic
;
 ?
;
_chemical_properties_physical 'Air-sensitive, Moisture-sensitive'
_space_group_crystal_system triclinic
_space_group_IT_number 2
_space_group_name_Hall '-P 1'
_space_group_name_H-M_alt 'P -1'
_symmetry_space_group_name_Hall '-P 1'
_symmetry_space_group_name_H-M 'P -1'
_atom_sites_solution_hydrogens geom
_audit_creation_method SHELXL-2013
_audit_update_record
;
2015-02-24 deposited with the CCDC.
2015-06-18 downloaded from the CCDC.
;
_cell_angle_alpha 81.581(3)
_cell_angle_beta 83.317(3)
_cell_angle_gamma 88.067(3)
_cell_formula_units_Z 2
_cell_length_a 10.3279(10)
_cell_length_b 10.5938(10)
_cell_length_c 25.779(2)
_cell_measurement_reflns_used 9092
_cell_measurement_temperature 100(2)
_cell_measurement_theta_max 27.5
_cell_measurement_theta_min 2.4
_cell_volume 2770.8(4)
_computing_cell_refinement
;
CrystalClear-SM Expert 2.1 b29 (Rigaku, 2013)
;
_computing_data_collection
;
CrystalClear-SM Expert 2.1 b29 (Rigaku, 2013)
;
_computing_data_reduction
;
CrystalClear-SM Expert 2.1 b29 (Rigaku, 2013)
;
_computing_molecular_graphics 'ORTEP-III (Farrugia, 2012)'
_computing_publication_material 'PLATON (Spek, 2003), WinGX (Farrugia, 1999) and enCIFer (Allen et al., 2004).'
_computing_structure_refinement 'SHELXL-2013 (Sheldrick, 2013)'
_computing_structure_solution 'SHELXS-2013 (Sheldrick, 2013)'
_diffrn_ambient_temperature 100(2)
_diffrn_detector 'CCD plate'
_diffrn_detector_area_resol_mean 28.5714
_diffrn_detector_type 'Rigaku HG Saturn724+ (2x2 bin mode)'
_diffrn_measured_fraction_theta_full 0.997
_diffrn_measured_fraction_theta_max 0.995
_diffrn_measurement_device 'four-circle \k diffractometer'
_diffrn_measurement_device_type 'Rigaku AFC12 (Right)'
_diffrn_measurement_method 'profile data from \w-scans'
_diffrn_measurement_specimen_support 'MiTeGen micromount'
_diffrn_radiation_collimation 'Confocal mirrors, VHF Varimax '
_diffrn_radiation_type MoK\a
_diffrn_radiation_wavelength 0.71075
_diffrn_reflns_av_R_equivalents 0.0420
_diffrn_reflns_av_unetI/netI 0.0456
_diffrn_reflns_laue_measured_fraction_full 0.997
_diffrn_reflns_laue_measured_fraction_max 0.995
_diffrn_reflns_limit_h_max 13
_diffrn_reflns_limit_h_min -13
_diffrn_reflns_limit_k_max 13
_diffrn_reflns_limit_k_min -13
_diffrn_reflns_limit_l_max 33
_diffrn_reflns_limit_l_min -27
_diffrn_reflns_number 36473
_diffrn_reflns_point_group_measured_fraction_full 0.997
_diffrn_reflns_point_group_measured_fraction_max 0.995
_diffrn_reflns_theta_full 25.242
_diffrn_reflns_theta_max 27.482
_diffrn_reflns_theta_min 2.931
_diffrn_source 'Rotating Anode'
_diffrn_source_current 55.0
_diffrn_source_power 2.475
_diffrn_source_voltage 45.0
_exptl_absorpt_coefficient_mu 1.016
_exptl_absorpt_correction_T_max 1.000
_exptl_absorpt_correction_T_min 0.785
_exptl_absorpt_correction_type multi-scan
_exptl_absorpt_process_details 'CrystalClear-SM Expert 2.1 b29 (Rigaku, 2013)'
_exptl_crystal_colour colourless
_exptl_crystal_density_diffrn 1.548
_exptl_crystal_description block
_exptl_crystal_F_000 1308
_exptl_crystal_recrystallization_method 'Layering: CH2Cl2/hexane'
_exptl_crystal_size_max 0.070
_exptl_crystal_size_mid 0.070
_exptl_crystal_size_min 0.060
_refine_diff_density_max 1.076
_refine_diff_density_min -0.566
_refine_diff_density_rms 0.065
_refine_ls_extinction_method none
_refine_ls_goodness_of_fit_ref 1.053
_refine_ls_hydrogen_treatment constr
_refine_ls_matrix_type full
_refine_ls_number_parameters 770
_refine_ls_number_reflns 12647
_refine_ls_number_restraints 12
_refine_ls_restrained_S_all 1.128
_refine_ls_R_factor_all 0.0717
_refine_ls_R_factor_gt 0.0517
_refine_ls_shift/su_max 0.001
_refine_ls_shift/su_mean 0.000
_refine_ls_structure_factor_coef Fsqd
_refine_ls_weighting_details 'w=1/[\s^2^(Fo^2^)+(0.0665P)^2^+1.6619P] where P=(Fo^2^+2Fc^2^)/3'
_refine_ls_weighting_scheme calc
_refine_ls_wR_factor_gt 0.1323
_refine_ls_wR_factor_ref 0.1434
_reflns_Friedel_coverage 0.000
_reflns_number_gt 9533
_reflns_number_total 12647
_reflns_threshold_expression 'I > 2\s(I)'
_cod_data_source_file c5dt01865j2.cif
_cod_data_source_block '[Rb(Me~6~[18]aneN~6~)][BArF]'
_cod_depositor_comments 'Adding full bibliography for 7035474--7035479.cif.'
_cod_database_code 7035476
_shelx_space_group_comment
;
The symmetry employed for this shelxl refinement is uniquely defined
by the following loop, which should always be used as a source of
symmetry information in preference to the above space-group names.
They are only intended as comments.
;
_shelx_estimated_absorpt_t_min 0.932
_shelx_estimated_absorpt_t_max 0.942
_shelxl_version_number 2013-4

loop_
_space_group_symop_operation_xyz
'x, y, z'
'-x, -y, -z'

loop_
_atom_site_label
_atom_site_type_symbol
_atom_site_fract_x
_atom_site_fract_y
_atom_site_fract_z
_atom_site_U_iso_or_equiv
_atom_site_adp_type
_atom_site_occupancy
_atom_site_site_symmetry_order
_atom_site_calc_flag
_atom_site_refinement_flags_posn
_atom_site_refinement_flags_adp
_atom_site_refinement_flags_occupancy
_atom_site_disorder_assembly
_atom_site_disorder_group
C1 C 0.0006(2) 0.6139(2) 0.28572(9) 0.0209(4) Uani 1 1 d . . . . .
C2 C 0.0355(2) 0.6232(2) 0.33586(9) 0.0216(4) Uani 1 1 d . . . . .
H2 H 0.0859 0.5562 0.3528 0.026 Uiso 1 1 calc R U . . .
C3 C -0.0015(2) 0.7280(2) 0.36189(9) 0.0226(5) Uani 1 1 d . . . . .
C4 C -0.0721(2) 0.8293(2) 0.33821(9) 0.0256(5) Uani 1 1 d . . . . .
H4 H -0.0962 0.9010 0.3557 0.031 Uiso 1 1 calc R U . . .
C5 C -0.1067(2) 0.8233(2) 0.28813(9) 0.0240(5) Uani 1 1 d . . . . .
C6 C -0.0721(2) 0.7183(2) 0.26282(9) 0.0234(5) Uani 1 1 d . . . . .
H6 H -0.0983 0.7166 0.2288 0.028 Uiso 1 1 calc R U . . .
C7 C 0.0367(2) 0.7277(2) 0.41610(10) 0.0281(5) Uani 1 1 d . . . . .
C8 C -0.1836(3) 0.9335(2) 0.26241(10) 0.0319(5) Uani 1 1 d . . . . .
C9 C -0.0718(2) 0.4699(2) 0.21805(8) 0.0199(4) Uani 1 1 d . . . . .
C10 C -0.1768(2) 0.3888(2) 0.23798(9) 0.0214(4) Uani 1 1 d . . . . .
H10 H -0.1759 0.3400 0.2719 0.026 Uiso 1 1 calc R U . . .
C11 C -0.2817(2) 0.3775(2) 0.20968(9) 0.0208(4) Uani 1 1 d . . . . .
C12 C -0.2855(2) 0.4450(2) 0.15929(9) 0.0220(4) Uani 1 1 d . . . . .
H12 H -0.3565 0.4369 0.1397 0.026 Uiso 1 1 calc R U . . .
C13 C -0.1827(2) 0.5245(2) 0.13854(9) 0.0217(4) Uani 1 1 d . . . . .
C14 C -0.0790(2) 0.5363(2) 0.16741(9) 0.0214(4) Uani 1 1 d . . . . .
H14 H -0.0102 0.5919 0.1521 0.026 Uiso 1 1 calc R U . . .
C15 C -0.3909(2) 0.2892(2) 0.23237(9) 0.0254(5) Uani 1 1 d . . . . .
C16 C -0.1793(2) 0.5962(2) 0.08396(9) 0.0262(5) Uani 1 1 d . . . . .
C17 C 0.0673(2) 0.3617(2) 0.29459(9) 0.0206(4) Uani 1 1 d . . . . .
C18 C 0.1614(2) 0.2679(2) 0.28370(9) 0.0239(5) Uani 1 1 d . . . . .
H18 H 0.2213 0.2841 0.2527 0.029 Uiso 1 1 calc R U . . .
C19 C 0.1704(2) 0.1520(2) 0.31653(10) 0.0276(5) Uani 1 1 d . . . . .
C20 C 0.0865(2) 0.1248(2) 0.36284(10) 0.0273(5) Uani 1 1 d . . . . .
H20 H 0.0934 0.0463 0.3856 0.033 Uiso 1 1 calc R U . . .
C21 C -0.0075(2) 0.2157(2) 0.37473(9) 0.0255(5) Uani 1 1 d . . . . .
C22 C -0.0169(2) 0.3310(2) 0.34138(9) 0.0227(5) Uani 1 1 d . . . . .
H22 H -0.0827 0.3912 0.3506 0.027 Uiso 1 1 calc R U . . .
C23 C 0.2713(3) 0.0551(3) 0.30250(13) 0.0414(7) Uani 1 1 d . . . . .
C24 C -0.1050(3) 0.1886(3) 0.42264(10) 0.0343(6) Uani 1 1 d . . . . .
C25 C 0.1821(2) 0.5312(2) 0.21524(8) 0.0198(4) Uani 1 1 d . . . . .
C26 C 0.2701(2) 0.6196(2) 0.22635(9) 0.0206(4) Uani 1 1 d . . . . .
H26 H 0.2512 0.6581 0.2575 0.025 Uiso 1 1 calc R U . . .
C27 C 0.3840(2) 0.6523(2) 0.19321(9) 0.0212(4) Uani 1 1 d . . . . .
C28 C 0.4144(2) 0.5991(2) 0.14704(9) 0.0226(5) Uani 1 1 d . . . . .
H28 H 0.4904 0.6236 0.1237 0.027 Uiso 1 1 calc R U . . .
C29 C 0.3311(2) 0.5094(2) 0.13581(9) 0.0223(4) Uani 1 1 d . . . . .
C30 C 0.2182(2) 0.4757(2) 0.16951(9) 0.0217(4) Uani 1 1 d . . . . .
H30 H 0.1637 0.4129 0.1611 0.026 Uiso 1 1 calc R U . . .
C31 C 0.4782(2) 0.7444(2) 0.20659(10) 0.0274(5) Uani 1 1 d . . . . .
C32 C 0.3597(2) 0.4488(3) 0.08662(10) 0.0286(5) Uani 1 1 d . . . . .
C33 C -0.3272(2) 1.1749(3) -0.00102(10) 0.0315(5) Uani 1 1 d . . . . .
H33A H -0.2926 1.2602 -0.0159 0.038 Uiso 1 1 calc R U . . .
H33B H -0.4174 1.1871 0.0154 0.038 Uiso 1 1 calc R U . . .
C34 C -0.3089(4) 1.0016(3) 0.06960(13) 0.0518(8) Uani 1 1 d . . . . .
H34A H -0.3938 1.0239 0.0875 0.078 Uiso 1 1 calc R U . . .
H34B H -0.2528 0.9623 0.0959 0.078 Uiso 1 1 calc R U . . .
H34C H -0.3211 0.9412 0.0452 0.078 Uiso 1 1 calc R U . . .
C35 C -0.2299(2) 1.2085(3) 0.07612(10) 0.0314(5) Uani 1 1 d . . . . .
H35A H -0.3149 1.2233 0.0965 0.038 Uiso 1 1 calc R U . . .
H35B H -0.2024 1.2908 0.0549 0.038 Uiso 1 1 calc R U . . .
C36 C -0.1301(2) 1.1669(3) 0.11485(10) 0.0319(5) Uani 1 1 d . . . . .
H36A H -0.1219 1.2361 0.1362 0.038 Uiso 1 1 calc R U . . .
H36B H -0.1633 1.0910 0.1393 0.038 Uiso 1 1 calc R U . . .
C37 C 0.0574(3) 1.2495(3) 0.05830(14) 0.0513(8) Uani 1 1 d . . . . .
H37A H 0.0654 1.3147 0.0810 0.077 Uiso 1 1 calc R U . . .
H37B H 0.0014 1.2823 0.0310 0.077 Uiso 1 1 calc R U . . .
H37C H 0.1439 1.2281 0.0416 0.077 Uiso 1 1 calc R U . . .
C38 C 0.0839(3) 1.0832(3) 0.12999(10) 0.0320(5) Uani 1 1 d . . . . .
H38A H 0.0367 1.0145 0.1543 0.038 Uiso 1 1 calc R U . . .
H38B H 0.1009 1.1511 0.1508 0.038 Uiso 1 1 calc R U . . .
C39 C 0.2146(3) 1.0291(3) 0.10786(10) 0.0331(6) Uani 1 1 d . . . . .
H39A H 0.2688 1.1004 0.0889 0.040 Uiso 1 1 calc R U . . .
H39B H 0.2607 0.9876 0.1376 0.040 Uiso 1 1 calc R U . . .
C40 C 0.3314(2) 0.9035(3) 0.04606(10) 0.0302(5) Uani 1 1 d . . . . .
H40A H 0.3818 0.8548 0.0730 0.036 Uiso 1 1 calc R U . . .
H40B H 0.3783 0.9834 0.0321 0.036 Uiso 1 1 calc R U . . .
C41 C 0.1356(3) 0.8219(3) 0.09958(12) 0.0395(6) Uani 1 1 d . . . . .
H41A H 0.1861 0.7816 0.1276 0.059 Uiso 1 1 calc R U . . .
H41B H 0.1274 0.7619 0.0747 0.059 Uiso 1 1 calc R U . . .
H41C H 0.0486 0.8458 0.1151 0.059 Uiso 1 1 calc R U . . .
C42 C 0.2491(3) 0.3972(4) 0.44702(15) 0.0655(11) Uani 1 1 d . . . . .
H42A H 0.1871 0.3610 0.4274 0.098 Uiso 1 1 calc R U . . .
H42B H 0.2505 0.4901 0.4371 0.098 Uiso 1 1 calc R U . . .
H42C H 0.2223 0.3765 0.4850 0.098 Uiso 1 1 calc R U . . .
C43 C 0.3825(3) 0.2062(3) 0.45181(10) 0.0347(6) Uani 1 1 d . . . . .
H43A H 0.4680 0.1712 0.4385 0.042 Uiso 1 1 calc R U . . .
H43B H 0.3144 0.1662 0.4359 0.042 Uiso 1 1 calc R U . . .
C44 C 0.4207(3) 0.3720(3) 0.37757(10) 0.0359(6) Uani 1 1 d . . . . .
H44A H 0.3544 0.3395 0.3583 0.043 Uiso 1 1 calc R U . . .
H44B H 0.5035 0.3254 0.3695 0.043 Uiso 1 1 calc R U . . .
C45 C 0.4403(3) 0.5132(3) 0.35720(10) 0.0352(6) Uani 1 1 d . . . . .
H45A H 0.4750 0.5223 0.3194 0.042 Uiso 1 1 calc R U . . .
H45B H 0.3544 0.5576 0.3597 0.042 Uiso 1 1 calc R U . . .
C46 C 0.6619(3) 0.5284(3) 0.37542(17) 0.0581(9) Uani 1 1 d . . . . .
H46A H 0.6641 0.4356 0.3859 0.087 Uiso 1 1 calc R U . . .
H46B H 0.7190 0.5685 0.3959 0.087 Uiso 1 1 calc R U . . .
H46C H 0.6922 0.5485 0.3377 0.087 Uiso 1 1 calc R U . . .
C47 C 0.5230(3) 0.7157(3) 0.36956(10) 0.0334(6) Uani 1 1 d . . . . .
H47A H 0.4304 0.7437 0.3715 0.040 Uiso 1 1 calc R U . . .
H47B H 0.5611 0.7353 0.3323 0.040 Uiso 1 1 calc R U . . .
C48 C 0.5939(3) 0.7925(3) 0.40285(10) 0.0338(6) Uani 1 1 d . . . . .
H48A H 0.6887 0.7745 0.3964 0.041 Uiso 1 1 calc R U . . .
H48B H 0.5793 0.8844 0.3909 0.041 Uiso 1 1 calc R U . . .
C49 C 0.4190(3) 0.8070(5) 0.47128(15) 0.0810(15) Uani 1 1 d . . . . .
H49A H 0.3947 0.7927 0.5095 0.122 Uiso 1 1 calc R U . . .
H49B H 0.3621 0.7575 0.4542 0.122 Uiso 1 1 calc R U . . .
H49C H 0.4092 0.8979 0.4580 0.122 Uiso 1 1 calc R U . . .
C50 C 0.3609(3) 0.1690(3) 0.51178(10) 0.0347(6) Uani 1 1 d . . . . .
H50A H 0.2691 0.1885 0.5242 0.042 Uiso 1 1 calc R U . . .
H50B H 0.3748 0.0756 0.5203 0.042 Uiso 1 1 calc R U . . .
B1 B 0.0459(2) 0.4931(2) 0.25385(10) 0.0205(5) Uani 1 1 d . . . . .
N1 N -0.2478(2) 1.1172(2) 0.04004(8) 0.0288(4) Uani 1 1 d . . . . .
N2 N 0.00010(19) 1.13584(19) 0.08989(8) 0.0263(4) Uani 1 1 d . . . . .
N3 N 0.20219(19) 0.93617(19) 0.07180(8) 0.0260(4) Uani 1 1 d . . . . .
N4 N 0.3793(2) 0.3437(2) 0.43436(8) 0.0308(5) Uani 1 1 d . . . . .
N5 N 0.52886(19) 0.5766(2) 0.38549(8) 0.0285(4) Uani 1 1 d . . . . .
N6 N 0.55405(19) 0.7665(2) 0.45944(8) 0.0280(4) Uani 1 1 d . . . . .
F1 F 0.16638(15) 0.7296(2) 0.41612(7) 0.0536(5) Uani 1 1 d . . . . .
F2 F -0.00293(17) 0.62287(16) 0.44897(6) 0.0431(4) Uani 1 1 d . . . . .
F3 F -0.01189(18) 0.82711(17) 0.43864(7) 0.0469(4) Uani 1 1 d . . . . .
F4 F -0.11706(18) 1.04196(15) 0.25356(7) 0.0460(4) Uani 1 1 d . . . . .
F5 F -0.29465(19) 0.9558(2) 0.29129(8) 0.0676(6) Uani 1 1 d . . . . .
F6 F -0.21626(18) 0.91534(16) 0.21530(7) 0.0495(4) Uani 1 1 d . . . . .
F7 F -0.38272(15) 0.23801(17) 0.28262(6) 0.0420(4) Uani 1 1 d . . . . .
F8 F -0.50664(14) 0.34804(18) 0.23258(9) 0.0614(6) Uani 1 1 d . . . . .
F9 F -0.39409(19) 0.18973(18) 0.20642(7) 0.0572(5) Uani 1 1 d . . . . .
F10 F -0.28681(18) 0.5902(2) 0.06202(7) 0.0736(7) Uani 1 1 d . . . . .
F11 F -0.0843(2) 0.5539(2) 0.05114(7) 0.0719(7) Uani 1 1 d . . . . .
F12 F -0.1552(2) 0.71908(16) 0.08154(7) 0.0596(6) Uani 1 1 d . . . . .
F13A F 0.2171(9) -0.0124(9) 0.2660(4) 0.080(3) Uani 0.260(6) 1 d . . P A 1
F14A F 0.3703(10) 0.0905(10) 0.2825(6) 0.080(3) Uani 0.260(6) 1 d . . P A 1
F15A F 0.2771(10) -0.0398(10) 0.3398(5) 0.080(3) Uani 0.260(6) 1 d . . P A 1
F13B F 0.3786(3) 0.0608(4) 0.3294(2) 0.0995(17) Uani 0.740(6) 1 d . . P A 2
F14B F 0.2353(3) -0.0626(3) 0.31441(17) 0.0637(9) Uani 0.740(6) 1 d . U P A 2
F15B F 0.3284(4) 0.0759(3) 0.25349(14) 0.0680(10) Uani 0.740(6) 1 d . U P A 2
F16 F -0.22215(19) 0.1601(3) 0.41011(7) 0.0725(7) Uani 1 1 d . . . . .
F17 F -0.0706(2) 0.09302(19) 0.45770(7) 0.0673(6) Uani 1 1 d . . . . .
F18 F -0.12807(18) 0.28876(17) 0.44852(7) 0.0493(4) Uani 1 1 d . . . . .
F19 F 0.42872(16) 0.81033(17) 0.24433(8) 0.0532(5) Uani 1 1 d . . . . .
F20 F 0.58341(15) 0.68484(17) 0.22493(8) 0.0478(4) Uani 1 1 d . . . . .
F21 F 0.5228(2) 0.8261(2) 0.16511(7) 0.0776(8) Uani 1 1 d . . . . .
F22 F 0.35800(19) 0.32157(16) 0.09637(7) 0.0492(4) Uani 1 1 d . . . . .
F23 F 0.47498(16) 0.4811(2) 0.05999(7) 0.0579(6) Uani 1 1 d . . . . .
F25 F 0.27059(16) 0.48302(17) 0.05268(6) 0.0429(4) Uani 1 1 d . . . . .
Rb1 Rb -0.02070(5) 0.96563(5) 0.00896(2) 0.02949(13) Uani 0.5 1 d . . P . .
Rb2 Rb 0.44449(5) 0.52035(5) 0.50404(2) 0.03120(12) Uani 0.5 1 d . . P . .

loop_
_atom_site_aniso_label
_atom_site_aniso_U_11
_atom_site_aniso_U_22
_atom_site_aniso_U_33
_atom_site_aniso_U_23
_atom_site_aniso_U_13
_atom_site_aniso_U_12
C1 0.0186(10) 0.0219(11) 0.0208(11) -0.0009(9) 0.0009(8) -0.0017(8)
C2 0.0197(10) 0.0224(11) 0.0216(11) -0.0010(9) -0.0003(8) 0.0010(8)
C3 0.0203(10) 0.0236(12) 0.0229(11) -0.0031(9) 0.0019(8) -0.0027(8)
C4 0.0255(11) 0.0209(12) 0.0291(12) -0.0044(9) 0.0040(9) -0.0027(9)
C5 0.0238(10) 0.0196(11) 0.0255(12) 0.0020(9) 0.0041(9) -0.0011(9)
C6 0.0245(10) 0.0220(12) 0.0217(11) 0.0016(9) 0.0004(9) -0.0011(9)
C7 0.0275(11) 0.0308(13) 0.0262(12) -0.0067(10) -0.0004(9) -0.0005(10)
C8 0.0373(13) 0.0222(13) 0.0319(13) 0.0036(10) 0.0031(10) 0.0031(10)
C9 0.0197(10) 0.0192(11) 0.0199(10) -0.0027(8) 0.0008(8) 0.0016(8)
C10 0.0213(10) 0.0223(11) 0.0191(10) -0.0013(9) 0.0009(8) 0.0013(8)
C11 0.0188(10) 0.0198(11) 0.0234(11) -0.0053(9) 0.0023(8) 0.0017(8)
C12 0.0193(10) 0.0225(11) 0.0247(11) -0.0052(9) -0.0028(8) 0.0020(8)
C13 0.0232(10) 0.0214(11) 0.0200(11) -0.0020(9) -0.0023(8) 0.0035(8)
C14 0.0202(10) 0.0207(11) 0.0222(11) -0.0018(9) 0.0003(8) 0.0001(8)
C15 0.0218(10) 0.0282(13) 0.0255(12) -0.0030(10) 0.0008(9) -0.0029(9)
C16 0.0248(11) 0.0267(12) 0.0267(12) -0.0024(10) -0.0029(9) -0.0015(9)
C17 0.0208(10) 0.0217(11) 0.0194(10) -0.0017(9) -0.0043(8) -0.0019(8)
C18 0.0213(10) 0.0231(12) 0.0265(12) -0.0016(9) -0.0009(9) -0.0022(9)
C19 0.0252(11) 0.0204(12) 0.0366(13) -0.0020(10) -0.0040(10) -0.0010(9)
C20 0.0314(12) 0.0198(12) 0.0303(12) 0.0016(9) -0.0074(10) -0.0015(9)
C21 0.0297(11) 0.0254(12) 0.0213(11) -0.0011(9) -0.0039(9) -0.0037(9)
C22 0.0244(10) 0.0228(12) 0.0203(11) -0.0015(9) -0.0023(8) 0.0010(9)
C23 0.0323(14) 0.0241(14) 0.0601(19) 0.0068(13) 0.0103(13) 0.0040(11)
C24 0.0452(15) 0.0311(14) 0.0236(12) 0.0013(10) 0.0032(11) -0.0055(11)
C25 0.0204(10) 0.0184(11) 0.0195(10) 0.0012(8) -0.0030(8) 0.0019(8)
C26 0.0228(10) 0.0203(11) 0.0182(10) -0.0009(8) -0.0028(8) 0.0020(8)
C27 0.0212(10) 0.0175(11) 0.0238(11) 0.0018(9) -0.0046(8) 0.0002(8)
C28 0.0188(10) 0.0224(11) 0.0243(11) 0.0023(9) -0.0006(8) 0.0008(8)
C29 0.0222(10) 0.0222(11) 0.0222(11) -0.0028(9) -0.0023(8) 0.0024(8)
C30 0.0202(10) 0.0217(11) 0.0232(11) -0.0034(9) -0.0022(8) 0.0002(8)
C31 0.0242(11) 0.0292(13) 0.0280(12) -0.0005(10) -0.0023(9) -0.0049(9)
C32 0.0262(11) 0.0331(14) 0.0264(12) -0.0079(10) 0.0030(9) -0.0045(10)
C33 0.0324(12) 0.0302(14) 0.0311(13) -0.0024(11) -0.0047(10) 0.0075(10)
C34 0.068(2) 0.0349(17) 0.0519(19) 0.0116(14) -0.0212(16) -0.0151(15)
C35 0.0345(13) 0.0293(13) 0.0301(13) -0.0085(11) 0.0014(10) 0.0046(10)
C36 0.0354(13) 0.0360(15) 0.0244(12) -0.0084(11) 0.0008(10) 0.0026(11)
C37 0.0387(15) 0.0429(18) 0.063(2) 0.0177(15) 0.0012(14) -0.0034(13)
C38 0.0383(13) 0.0364(15) 0.0229(12) -0.0079(11) -0.0061(10) 0.0010(11)
C39 0.0358(13) 0.0347(14) 0.0313(13) -0.0069(11) -0.0113(11) 0.0006(11)
C40 0.0251(11) 0.0324(14) 0.0324(13) -0.0014(11) -0.0061(10) 0.0029(10)
C41 0.0353(13) 0.0281(14) 0.0513(17) 0.0028(12) 0.0008(12) -0.0011(11)
C42 0.0481(18) 0.077(3) 0.058(2) 0.0159(19) 0.0110(16) 0.0205(18)
C43 0.0410(14) 0.0327(14) 0.0320(14) -0.0055(11) -0.0075(11) -0.0089(11)
C44 0.0476(15) 0.0389(15) 0.0228(12) -0.0051(11) -0.0079(11) -0.0068(12)
C45 0.0445(14) 0.0412(16) 0.0211(12) -0.0053(11) -0.0069(11) -0.0026(12)
C46 0.0342(15) 0.048(2) 0.094(3) -0.0229(19) -0.0011(16) 0.0051(14)
C47 0.0444(14) 0.0334(14) 0.0200(12) 0.0022(10) -0.0012(10) 0.0001(11)
C48 0.0423(14) 0.0290(14) 0.0271(13) 0.0018(10) 0.0023(11) -0.0046(11)
C49 0.0328(16) 0.168(5) 0.055(2) -0.061(3) -0.0065(15) 0.018(2)
C50 0.0402(14) 0.0305(14) 0.0329(14) -0.0004(11) -0.0043(11) -0.0112(11)
B1 0.0202(11) 0.0217(13) 0.0185(11) -0.0008(10) -0.0006(9) 0.0001(9)
N1 0.0332(10) 0.0248(11) 0.0278(11) -0.0011(8) -0.0046(8) 0.0008(8)
N2 0.0314(10) 0.0231(10) 0.0230(10) -0.0014(8) -0.0002(8) 0.0010(8)
N3 0.0271(10) 0.0227(10) 0.0281(10) -0.0016(8) -0.0052(8) 0.0006(8)
N4 0.0327(11) 0.0319(12) 0.0270(11) -0.0022(9) -0.0027(8) 0.0007(9)
N5 0.0296(10) 0.0302(11) 0.0254(10) -0.0046(9) -0.0011(8) 0.0009(8)
N6 0.0263(10) 0.0333(12) 0.0240(10) -0.0055(9) 0.0017(8) -0.0029(8)
F1 0.0287(8) 0.0972(16) 0.0393(9) -0.0189(10) -0.0083(7) -0.0070(9)
F2 0.0634(10) 0.0391(9) 0.0261(8) -0.0018(7) -0.0045(7) -0.0076(8)
F3 0.0670(11) 0.0417(10) 0.0374(9) -0.0219(8) -0.0124(8) 0.0120(8)
F4 0.0664(11) 0.0203(8) 0.0502(10) 0.0053(7) -0.0130(8) -0.0059(7)
F5 0.0561(11) 0.0606(13) 0.0642(13) 0.0309(10) 0.0246(9) 0.0355(10)
F6 0.0689(12) 0.0305(9) 0.0519(11) 0.0013(8) -0.0300(9) 0.0095(8)
F7 0.0398(8) 0.0491(10) 0.0332(8) 0.0083(7) -0.0006(7) -0.0163(7)
F8 0.0186(7) 0.0497(11) 0.1012(16) 0.0295(10) 0.0037(8) 0.0031(7)
F9 0.0680(12) 0.0556(12) 0.0494(11) -0.0257(9) 0.0206(9) -0.0376(10)
F10 0.0518(11) 0.126(2) 0.0374(10) 0.0325(11) -0.0257(8) -0.0442(12)
F11 0.0924(15) 0.0713(14) 0.0325(9) 0.0198(9) 0.0271(10) 0.0437(12)
F12 0.1148(17) 0.0263(9) 0.0395(10) 0.0082(7) -0.0309(10) -0.0086(10)
F13A 0.068(4) 0.058(4) 0.113(6) -0.030(4) -0.004(4) 0.042(3)
F14A 0.068(4) 0.058(4) 0.113(6) -0.030(4) -0.004(4) 0.042(3)
F15A 0.068(4) 0.058(4) 0.113(6) -0.030(4) -0.004(4) 0.042(3)
F13B 0.0480(18) 0.111(3) 0.159(4) -0.066(3) -0.049(2) 0.0479(19)
F14B 0.0548(14) 0.0234(11) 0.1028(19) -0.0045(12) 0.0289(13) -0.0032(10)
F15B 0.0797(16) 0.0520(15) 0.0585(15) 0.0020(12) 0.0285(12) 0.0306(12)
F16 0.0536(11) 0.125(2) 0.0385(10) -0.0153(11) 0.0152(8) -0.0475(12)
F17 0.1065(16) 0.0464(11) 0.0334(10) 0.0174(8) 0.0211(10) 0.0204(11)
F18 0.0682(11) 0.0389(10) 0.0354(9) -0.0059(7) 0.0181(8) -0.0032(8)
F19 0.0360(8) 0.0478(11) 0.0836(14) -0.0427(10) 0.0043(9) -0.0079(7)
F20 0.0321(8) 0.0457(10) 0.0739(12) -0.0241(9) -0.0230(8) 0.0049(7)
F21 0.1114(17) 0.0796(15) 0.0416(11) 0.0248(10) -0.0294(11) -0.0734(14)
F22 0.0712(12) 0.0338(9) 0.0435(10) -0.0167(8) 0.0010(8) 0.0085(8)
F23 0.0397(9) 0.0937(16) 0.0443(10) -0.0385(10) 0.0215(8) -0.0269(9)
F25 0.0484(9) 0.0554(11) 0.0282(8) -0.0121(7) -0.0103(7) -0.0009(8)
Rb1 0.0300(3) 0.0360(3) 0.0255(3) -0.0125(2) -0.0091(2) 0.0120(2)
Rb2 0.0455(3) 0.0267(3) 0.0209(2) 0.00066(18) -0.0047(2) -0.0090(2)

loop_
_atom_type_symbol
_atom_type_description
_atom_type_scat_dispersion_real
_atom_type_scat_dispersion_imag
_atom_type_scat_source
C C 0.0033 0.0016 'International Tables Vol C Tables 4.2.6.8 and 6.1.1.4'
H H 0.0000 0.0000 'International Tables Vol C Tables 4.2.6.8 and 6.1.1.4'
B B 0.0013 0.0007 'International Tables Vol C Tables 4.2.6.8 and 6.1.1.4'
N N 0.0061 0.0033 'International Tables Vol C Tables 4.2.6.8 and 6.1.1.4'
F F 0.0171 0.0103 'International Tables Vol C Tables 4.2.6.8 and 6.1.1.4'
Rb Rb -0.9393 2.9676 'International Tables Vol C Tables 4.2.6.8 and 6.1.1.4'

loop_
_geom_angle_atom_site_label_1
_geom_angle_atom_site_label_2
_geom_angle_atom_site_label_3
_geom_angle
_geom_angle_site_symmetry_1
_geom_angle_site_symmetry_3
C2 C1 C6 115.5(2) . .
C2 C1 B1 122.9(2) . .
C6 C1 B1 121.5(2) . .
C1 C2 C3 122.1(2) . .
C1 C2 H2 118.9 . .
C3 C2 H2 118.9 . .
C4 C3 C2 120.9(2) . .
C4 C3 C7 120.7(2) . .
C2 C3 C7 118.4(2) . .
C3 C4 C5 118.2(2) . .
C3 C4 H4 120.9 . .
C5 C4 H4 120.9 . .
C6 C5 C4 120.8(2) . .
C6 C5 C8 121.1(2) . .
C4 C5 C8 118.1(2) . .
C5 C6 C1 122.4(2) . .
C5 C6 H6 118.8 . .
C1 C6 H6 118.8 . .
F3 C7 F2 106.6(2) . .
F3 C7 F1 106.6(2) . .
F2 C7 F1 105.7(2) . .
F3 C7 C3 113.2(2) . .
F2 C7 C3 112.2(2) . .
F1 C7 C3 112.01(19) . .
F5 C8 F4 107.0(2) . .
F5 C8 F6 105.9(2) . .
F4 C8 F6 105.6(2) . .
F5 C8 C5 112.5(2) . .
F4 C8 C5 112.2(2) . .
F6 C8 C5 113.0(2) . .
C14 C9 C10 115.3(2) . .
C14 C9 B1 122.37(19) . .
C10 C9 B1 122.16(19) . .
C11 C10 C9 122.3(2) . .
C11 C10 H10 118.8 . .
C9 C10 H10 118.8 . .
C12 C11 C10 120.7(2) . .
C12 C11 C15 118.8(2) . .
C10 C11 C15 120.4(2) . .
C13 C12 C11 118.0(2) . .
C13 C12 H12 121.0 . .
C11 C12 H12 121.0 . .
C12 C13 C14 120.8(2) . .
C12 C13 C16 120.4(2) . .
C14 C13 C16 118.8(2) . .
C13 C14 C9 122.8(2) . .
C13 C14 H14 118.6 . .
C9 C14 H14 118.6 . .
F8 C15 F9 108.0(2) . .
F8 C15 F7 105.32(19) . .
F9 C15 F7 104.9(2) . .
F8 C15 C11 112.2(2) . .
F9 C15 C11 112.36(19) . .
F7 C15 C11 113.49(19) . .
F10 C16 F12 106.3(2) . .
F10 C16 F11 105.9(2) . .
F12 C16 F11 104.3(2) . .
F10 C16 C13 114.39(19) . .
F12 C16 C13 113.1(2) . .
F11 C16 C13 112.0(2) . .
C18 C17 C22 115.2(2) . .
C18 C17 B1 123.41(19) . .
C22 C17 B1 121.14(19) . .
C19 C18 C17 122.6(2) . .
C19 C18 H18 118.7 . .
C17 C18 H18 118.7 . .
C20 C19 C18 120.9(2) . .
C20 C19 C23 118.9(2) . .
C18 C19 C23 120.2(2) . .
C21 C20 C19 117.9(2) . .
C21 C20 H20 121.1 . .
C19 C20 H20 121.1 . .
C20 C21 C22 120.9(2) . .
C20 C21 C24 120.1(2) . .
C22 C21 C24 119.0(2) . .
C21 C22 C17 122.6(2) . .
C21 C22 H22 118.7 . .
C17 C22 H22 118.7 . .
F14A C23 F15A 114.3(8) . .
F14B C23 F15B 110.2(3) . .
F14B C23 F13B 104.1(3) . .
F15B C23 F13B 99.6(3) . .
F14A C23 F13A 106.5(9) . .
F15A C23 F13A 97.2(7) . .
F14A C23 C19 118.0(5) . .
F15A C23 C19 112.4(5) . .
F14B C23 C19 115.2(2) . .
F15B C23 C19 115.1(3) . .
F13B C23 C19 111.0(3) . .
F13A C23 C19 105.6(4) . .
F17 C24 F18 106.1(2) . .
F17 C24 F16 106.7(2) . .
F18 C24 F16 104.6(2) . .
F17 C24 C21 113.9(2) . .
F18 C24 C21 112.8(2) . .
F16 C24 C21 111.9(2) . .
C30 C25 C26 115.66(19) . .
C30 C25 B1 121.80(19) . .
C26 C25 B1 122.53(19) . .
C27 C26 C25 122.2(2) . .
C27 C26 H26 118.9 . .
C25 C26 H26 118.9 . .
C28 C27 C26 120.7(2) . .
C28 C27 C31 118.1(2) . .
C26 C27 C31 121.2(2) . .
C29 C28 C27 118.4(2) . .
C29 C28 H28 120.8 . .
C27 C28 H28 120.8 . .
C28 C29 C30 120.6(2) . .
C28 C29 C32 120.5(2) . .
C30 C29 C32 118.9(2) . .
C29 C30 C25 122.4(2) . .
C29 C30 H30 118.8 . .
C25 C30 H30 118.8 . .
F21 C31 F19 108.1(2) . .
F21 C31 F20 105.8(2) . .
F19 C31 F20 104.6(2) . .
F21 C31 C27 112.4(2) . .
F19 C31 C27 113.39(19) . .
F20 C31 C27 112.0(2) . .
F23 C32 F22 107.1(2) . .
F23 C32 F25 106.0(2) . .
F22 C32 F25 105.8(2) . .
F23 C32 C29 113.0(2) . .
F22 C32 C29 112.5(2) . .
F25 C32 C29 111.8(2) . .
N1 C33 C40 114.3(2) . 2_575
N1 C33 H33A 108.7 . .
C40 C33 H33A 108.7 2_575 .
N1 C33 H33B 108.7 . .
C40 C33 H33B 108.7 2_575 .
H33A C33 H33B 107.6 . .
N1 C34 H34A 109.5 . .
N1 C34 H34B 109.5 . .
H34A C34 H34B 109.5 . .
N1 C34 H34C 109.5 . .
H34A C34 H34C 109.5 . .
H34B C34 H34C 109.5 . .
N1 C35 C36 114.7(2) . .
N1 C35 H35A 108.6 . .
C36 C35 H35A 108.6 . .
N1 C35 H35B 108.6 . .
C36 C35 H35B 108.6 . .
H35A C35 H35B 107.6 . .
N2 C36 C35 114.4(2) . .
N2 C36 H36A 108.6 . .
C35 C36 H36A 108.6 . .
N2 C36 H36B 108.6 . .
C35 C36 H36B 108.6 . .
H36A C36 H36B 107.6 . .
N2 C37 H37A 109.5 . .
N2 C37 H37B 109.5 . .
H37A C37 H37B 109.5 . .
N2 C37 H37C 109.5 . .
H37A C37 H37C 109.5 . .
H37B C37 H37C 109.5 . .
N2 C38 C39 114.3(2) . .
N2 C38 H38A 108.7 . .
C39 C38 H38A 108.7 . .
N2 C38 H38B 108.7 . .
C39 C38 H38B 108.7 . .
H38A C38 H38B 107.6 . .
N3 C39 C38 113.7(2) . .
N3 C39 H39A 108.8 . .
C38 C39 H39A 108.8 . .
N3 C39 H39B 108.8 . .
C38 C39 H39B 108.8 . .
H39A C39 H39B 107.7 . .
N3 C40 C33 114.3(2) . 2_575
N3 C40 H40A 108.7 . .
C33 C40 H40A 108.7 2_575 .
N3 C40 H40B 108.7 . .
C33 C40 H40B 108.7 2_575 .
H40A C40 H40B 107.6 . .
N3 C41 H41A 109.5 . .
N3 C41 H41B 109.5 . .
H41A C41 H41B 109.5 . .
N3 C41 H41C 109.5 . .
H41A C41 H41C 109.5 . .
H41B C41 H41C 109.5 . .
N4 C42 H42A 109.5 . .
N4 C42 H42B 109.5 . .
H42A C42 H42B 109.5 . .
N4 C42 H42C 109.5 . .
H42A C42 H42C 109.5 . .
H42B C42 H42C 109.5 . .
N4 C43 C50 114.1(2) . .
N4 C43 H43A 108.7 . .
C50 C43 H43A 108.7 . .
N4 C43 H43B 108.7 . .
C50 C43 H43B 108.7 . .
H43A C43 H43B 107.6 . .
N4 C44 C45 114.5(2) . .
N4 C44 H44A 108.6 . .
C45 C44 H44A 108.6 . .
N4 C44 H44B 108.6 . .
C45 C44 H44B 108.6 . .
H44A C44 H44B 107.6 . .
N5 C45 C44 114.5(2) . .
N5 C45 H45A 108.6 . .
C44 C45 H45A 108.6 . .
N5 C45 H45B 108.6 . .
C44 C45 H45B 108.6 . .
H45A C45 H45B 107.6 . .
N5 C46 H46A 109.5 . .
N5 C46 H46B 109.5 . .
H46A C46 H46B 109.5 . .
N5 C46 H46C 109.5 . .
H46A C46 H46C 109.5 . .
H46B C46 H46C 109.5 . .
N5 C47 C48 114.6(2) . .
N5 C47 H47A 108.6 . .
C48 C47 H47A 108.6 . .
N5 C47 H47B 108.6 . .
C48 C47 H47B 108.6 . .
H47A C47 H47B 107.6 . .
N6 C48 C47 114.8(2) . .
N6 C48 H48A 108.6 . .
C47 C48 H48A 108.6 . .
N6 C48 H48B 108.6 . .
C47 C48 H48B 108.6 . .
H48A C48 H48B 107.6 . .
N6 C49 H49A 109.5 . .
N6 C49 H49B 109.5 . .
H49A C49 H49B 109.5 . .
N6 C49 H49C 109.5 . .
H49A C49 H49C 109.5 . .
H49B C49 H49C 109.5 . .
N6 C50 C43 114.2(2) 2_666 .
N6 C50 H50A 108.7 2_666 .
C43 C50 H50A 108.7 . .
N6 C50 H50B 108.7 2_666 .
C43 C50 H50B 108.7 . .
H50A C50 H50B 107.6 . .
C17 B1 C1 111.66(18) . .
C17 B1 C25 110.44(18) . .
C1 B1 C25 108.32(18) . .
C17 B1 C9 108.55(18) . .
C1 B1 C9 107.55(17) . .
C25 B1 C9 110.28(17) . .
C33 N1 C34 110.5(2) . .
C33 N1 C35 110.3(2) . .
C34 N1 C35 109.9(2) . .
C33 N1 Rb1 118.09(15) . .
C34 N1 Rb1 89.40(18) . .
C35 N1 Rb1 116.46(14) . .
C33 N1 Rb1 110.76(14) . 2_575
C34 N1 Rb1 106.38(18) . 2_575
C35 N1 Rb1 108.85(14) . 2_575
Rb1 N1 Rb1 16.98(2) . 2_575
C37 N2 C38 110.4(2) . .
C37 N2 C36 109.9(2) . .
C38 N2 C36 110.34(19) . .
C37 N2 Rb1 84.85(18) . 2_575
C38 N2 Rb1 119.35(15) . 2_575
C36 N2 Rb1 118.65(14) . 2_575
C37 N2 Rb1 102.27(18) . .
C38 N2 Rb1 113.30(15) . .
C36 N2 Rb1 110.40(14) . .
Rb1 N2 Rb1 17.47(2) 2_575 .
C41 N3 C39 110.9(2) . .
C41 N3 C40 111.1(2) . .
C39 N3 C40 110.37(19) . .
C41 N3 Rb1 84.82(14) . .
C39 N3 Rb1 118.03(14) . .
C40 N3 Rb1 118.69(14) . .
C41 N3 Rb1 102.06(15) . 2_575
C39 N3 Rb1 111.24(14) . 2_575
C40 N3 Rb1 110.93(14) . 2_575
Rb1 N3 Rb1 17.25(2) . 2_575
C43 N4 C42 110.8(2) . .
C43 N4 C44 110.6(2) . .
C42 N4 C44 110.5(2) . .
C43 N4 Rb2 120.17(15) . .
C42 N4 Rb2 81.2(2) . .
C44 N4 Rb2 119.25(15) . .
C43 N4 Rb2 110.27(14) . 2_666
C42 N4 Rb2 104.5(2) . 2_666
C44 N4 Rb2 110.06(15) . 2_666
Rb2 N4 Rb2 23.27(3) . 2_666
C46 N5 C45 110.5(2) . .
C46 N5 C47 110.4(2) . .
C45 N5 C47 110.2(2) . .
C46 N5 Rb2 84.82(19) . 2_666
C45 N5 Rb2 119.42(15) . 2_666
C47 N5 Rb2 118.30(14) . 2_666
C46 N5 Rb2 108.2(2) . .
C45 N5 Rb2 109.27(14) . .
C47 N5 Rb2 108.23(14) . .
Rb2 N5 Rb2 23.36(3) 2_666 .
C49 N6 C48 110.3(2) . .
C49 N6 C50 110.3(2) . 2_666
C48 N6 C50 110.5(2) . 2_666
C49 N6 Rb2 81.2(2) . .
C48 N6 Rb2 119.11(15) . .
C50 N6 Rb2 120.91(15) 2_666 .
C49 N6 Rb2 104.6(2) . 2_666
C48 N6 Rb2 109.97(15) . 2_666
C50 N6 Rb2 111.00(15) 2_666 2_666
Rb2 N6 Rb2 23.45(3) . 2_666
C16 F12 Rb1 144.78(16) . .
Rb1 Rb1 N2 86.96(7) 2_575 2_575
Rb1 Rb1 N1 92.09(8) 2_575 .
N2 Rb1 N1 119.93(6) 2_575 .
Rb1 Rb1 N3 85.41(7) 2_575 .
N2 Rb1 N3 119.29(6) 2_575 .
N1 Rb1 N3 120.47(6) . .
Rb1 Rb1 N2 75.57(7) 2_575 .
N2 Rb1 N2 162.53(2) 2_575 .
N1 Rb1 N2 61.78(6) . .
N3 Rb1 N2 60.09(6) . .
Rb1 Rb1 N3 77.35(7) 2_575 2_575
N2 Rb1 N3 60.35(6) 2_575 2_575
N1 Rb1 N3 60.95(6) . 2_575
N3 Rb1 N3 162.75(2) . 2_575
N2 Rb1 N3 114.45(6) . 2_575
Rb1 Rb1 N1 70.92(7) 2_575 2_575
N2 Rb1 N1 60.84(6) 2_575 2_575
N1 Rb1 N1 163.02(2) . 2_575
N3 Rb1 N1 59.80(6) . 2_575
N2 Rb1 N1 111.98(6) . 2_575
N3 Rb1 N1 113.28(6) 2_575 2_575
Rb1 Rb1 C37 114.54(9) 2_575 2_575
N2 Rb1 C37 27.67(7) 2_575 2_575
N1 Rb1 C37 117.97(7) . 2_575
N3 Rb1 C37 116.78(7) . 2_575
N2 Rb1 C37 169.66(7) . 2_575
N3 Rb1 C37 71.49(7) 2_575 2_575
N1 Rb1 C37 71.20(7) 2_575 2_575
Rb1 Rb1 F12 175.17(8) 2_575 .
N2 Rb1 F12 96.67(5) 2_575 .
N1 Rb1 F12 88.85(6) . .
N3 Rb1 F12 90.03(5) . .
N2 Rb1 F12 100.78(5) . .
N3 Rb1 F12 107.21(5) 2_575 .
N1 Rb1 F12 108.07(6) 2_575 .
C37 Rb1 F12 69.00(6) 2_575 .
Rb1 Rb1 C41 54.04(7) 2_575 2_575
N2 Rb1 C41 65.08(6) 2_575 2_575
N1 Rb1 C41 66.53(6) . 2_575
N3 Rb1 C41 139.44(6) . 2_575
N2 Rb1 C41 103.42(6) . 2_575
N3 Rb1 C41 23.32(6) 2_575 2_575
N1 Rb1 C41 101.83(6) 2_575 2_575
C37 Rb1 C41 85.11(8) 2_575 2_575
F12 Rb1 C41 130.48(6) . 2_575
Rb2 Rb2 N6 84.98(6) 2_666 .
Rb2 Rb2 N4 85.27(6) 2_666 .
N6 Rb2 N4 119.90(6) . .
Rb2 Rb2 N5 84.41(6) 2_666 2_666
N6 Rb2 N5 118.57(6) . 2_666
N4 Rb2 N5 119.18(6) . 2_666
Rb2 Rb2 N6 71.57(6) 2_666 2_666
N6 Rb2 N6 156.55(3) . 2_666
N4 Rb2 N6 59.50(6) . 2_666
N5 Rb2 N6 60.37(6) 2_666 2_666
Rb2 Rb2 N5 72.24(6) 2_666 .
N6 Rb2 N5 60.50(6) . .
N4 Rb2 N5 60.04(6) . .
N5 Rb2 N5 156.64(3) 2_666 .
N6 Rb2 N5 110.31(6) 2_666 .
Rb2 Rb2 N4 71.46(6) 2_666 2_666
N6 Rb2 N4 59.41(6) . 2_666
N4 Rb2 N4 156.73(3) . 2_666
N5 Rb2 N4 59.83(6) 2_666 2_666
N6 Rb2 N4 110.95(6) 2_666 2_666
N5 Rb2 N4 110.74(6) . 2_666
Rb2 Rb2 C46 111.88(8) 2_666 2_666
N6 Rb2 C46 119.16(8) . 2_666
N4 Rb2 C46 119.48(8) . 2_666
N5 Rb2 C46 27.47(7) 2_666 2_666
N6 Rb2 C46 71.63(7) 2_666 2_666
N5 Rb2 C46 175.88(7) . 2_666
N4 Rb2 C46 71.31(7) 2_666 2_666
Rb2 Rb2 C49 49.15(7) 2_666 2_666
N6 Rb2 C49 134.12(7) . 2_666
N4 Rb2 C49 63.71(7) . 2_666
N5 Rb2 C49 64.64(7) 2_666 2_666
N6 Rb2 C49 22.43(7) 2_666 2_666
N5 Rb2 C49 98.58(7) . 2_666
N4 Rb2 C49 99.32(7) 2_666 2_666
C46 Rb2 C49 84.45(9) 2_666 2_666
Rb2 Rb2 C42 49.07(7) 2_666 2_666
N6 Rb2 C42 63.59(7) . 2_666
N4 Rb2 C42 134.34(7) . 2_666
N5 Rb2 C42 64.19(7) 2_666 2_666
N6 Rb2 C42 99.32(7) 2_666 2_666
N5 Rb2 C42 98.95(7) . 2_666
N4 Rb2 C42 22.39(7) 2_666 2_666
C46 Rb2 C42 84.16(8) 2_666 2_666
C49 Rb2 C42 82.50(9) 2_666 2_666

loop_
_geom_bond_atom_site_label_1
_geom_bond_atom_site_label_2
_geom_bond_distance
_geom_bond_site_symmetry_2
C1 C2 1.400(3) .
C1 C6 1.411(3) .
C1 B1 1.646(3) .
C2 C3 1.400(3) .
C2 H2 0.9500 .
C3 C4 1.384(3) .
C3 C7 1.495(3) .
C4 C5 1.390(3) .
C4 H4 0.9500 .
C5 C6 1.387(3) .
C5 C8 1.505(3) .
C6 H6 0.9500 .
C7 F3 1.332(3) .
C7 F2 1.339(3) .
C7 F1 1.340(3) .
C8 F5 1.327(3) .
C8 F4 1.335(3) .
C8 F6 1.340(3) .
C9 C14 1.398(3) .
C9 C10 1.408(3) .
C9 B1 1.654(3) .
C10 C11 1.393(3) .
C10 H10 0.9500 .
C11 C12 1.392(3) .
C11 C15 1.498(3) .
C12 C13 1.385(3) .
C12 H12 0.9500 .
C13 C14 1.393(3) .
C13 C16 1.495(3) .
C14 H14 0.9500 .
C15 F8 1.329(3) .
C15 F9 1.332(3) .
C15 F7 1.340(3) .
C16 F10 1.311(3) .
C16 F12 1.325(3) .
C16 F11 1.329(3) .
C17 C18 1.400(3) .
C17 C22 1.406(3) .
C17 B1 1.642(3) .
C18 C19 1.393(3) .
C18 H18 0.9500 .
C19 C20 1.391(3) .
C19 C23 1.489(4) .
C20 C21 1.386(3) .
C20 H20 0.9500 .
C21 C22 1.394(3) .
C21 C24 1.499(3) .
C22 H22 0.9500 .
C23 F14A 1.139(11) .
C23 F15A 1.291(11) .
C23 F14B 1.297(4) .
C23 F15B 1.321(4) .
C23 F13B 1.381(5) .
C23 F13A 1.435(11) .
C24 F17 1.323(3) .
C24 F18 1.335(3) .
C24 F16 1.343(3) .
C25 C30 1.400(3) .
C25 C26 1.408(3) .
C25 B1 1.651(3) .
C26 C27 1.393(3) .
C26 H26 0.9500 .
C27 C28 1.390(3) .
C27 C31 1.502(3) .
C28 C29 1.386(3) .
C28 H28 0.9500 .
C29 C30 1.394(3) .
C29 C32 1.499(3) .
C30 H30 0.9500 .
C31 F21 1.322(3) .
C31 F19 1.325(3) .
C31 F20 1.337(3) .
C32 F23 1.332(3) .
C32 F22 1.335(3) .
C32 F25 1.347(3) .
C33 N1 1.465(3) .
C33 C40 1.528(4) 2_575
C33 H33A 0.9900 .
C33 H33B 0.9900 .
C34 N1 1.465(3) .
C34 H34A 0.9800 .
C34 H34B 0.9800 .
C34 H34C 0.9800 .
C35 N1 1.466(3) .
C35 C36 1.528(4) .
C35 H35A 0.9900 .
C35 H35B 0.9900 .
C36 N2 1.470(3) .
C36 H36A 0.9900 .
C36 H36B 0.9900 .
C37 N2 1.453(3) .
C37 H37A 0.9800 .
C37 H37B 0.9800 .
C37 H37C 0.9800 .
C38 N2 1.462(3) .
C38 C39 1.530(4) .
C38 H38A 0.9900 .
C38 H38B 0.9900 .
C39 N3 1.468(3) .
C39 H39A 0.9900 .
C39 H39B 0.9900 .
C40 N3 1.473(3) .
C40 C33 1.528(4) 2_575
C40 H40A 0.9900 .
C40 H40B 0.9900 .
C41 N3 1.462(3) .
C41 H41A 0.9800 .
C41 H41B 0.9800 .
C41 H41C 0.9800 .
C42 N4 1.462(4) .
C42 H42A 0.9800 .
C42 H42B 0.9800 .
C42 H42C 0.9800 .
C43 N4 1.460(3) .
C43 C50 1.531(4) .
C43 H43A 0.9900 .
C43 H43B 0.9900 .
C44 N4 1.467(3) .
C44 C45 1.522(4) .
C44 H44A 0.9900 .
C44 H44B 0.9900 .
C45 N5 1.470(3) .
C45 H45A 0.9900 .
C45 H45B 0.9900 .
C46 N5 1.458(4) .
C46 H46A 0.9800 .
C46 H46B 0.9800 .
C46 H46C 0.9800 .
C47 N5 1.472(3) .
C47 C48 1.525(4) .
C47 H47A 0.9900 .
C47 H47B 0.9900 .
C48 N6 1.457(3) .
C48 H48A 0.9900 .
C48 H48B 0.9900 .
C49 N6 1.457(4) .
C49 H49A 0.9800 .
C49 H49B 0.9800 .
C49 H49C 0.9800 .
C50 N6 1.460(3) 2_666
C50 H50A 0.9900 .
C50 H50B 0.9900 .
N1 Rb1 2.899(2) .
N1 Rb1 3.066(2) 2_575
N2 Rb1 2.890(2) 2_575
N2 Rb1 2.980(2) .
N3 Rb1 2.948(2) .
N3 Rb1 3.012(2) 2_575
N4 Rb2 2.921(2) .
N4 Rb2 3.071(2) 2_666
N5 Rb2 2.924(2) 2_666
N5 Rb2 3.056(2) .
N6 C50 1.460(3) 2_666
N6 Rb2 2.902(2) .
N6 Rb2 3.047(2) 2_666
F12 Rb1 3.2345(18) .
Rb1 Rb1 0.8960(10) 2_575
Rb1 N2 2.890(2) 2_575
Rb1 N3 3.012(2) 2_575
Rb1 N1 3.066(2) 2_575
Rb1 C37 3.116(4) 2_575
Rb1 C41 3.613(3) 2_575
Rb2 Rb2 1.2172(11) 2_666
Rb2 N5 2.924(2) 2_666
Rb2 N6 3.047(2) 2_666
Rb2 N4 3.071(2) 2_666
Rb2 C46 3.147(4) 2_666
Rb2 C49 3.695(5) 2_666
Rb2 C42 3.716(4) 2_666

loop_
_geom_torsion_atom_site_label_1
_geom_torsion_atom_site_label_2
_geom_torsion_atom_site_label_3
_geom_torsion_atom_site_label_4
_geom_torsion
_geom_torsion_site_symmetry_1
_geom_torsion_site_symmetry_4
C6 C1 C2 C3 1.2(3) . .
B1 C1 C2 C3 178.54(19) . .
C1 C2 C3 C4 -1.7(3) . .
C1 C2 C3 C7 178.1(2) . .
C2 C3 C4 C5 0.8(3) . .
C7 C3 C4 C5 -178.9(2) . .
C3 C4 C5 C6 0.4(3) . .
C3 C4 C5 C8 180.0(2) . .
C4 C5 C6 C1 -0.9(3) . .
C8 C5 C6 C1 179.6(2) . .
C2 C1 C6 C5 0.1(3) . .
B1 C1 C6 C5 -177.3(2) . .
C4 C3 C7 F3 4.6(3) . .
C2 C3 C7 F3 -175.2(2) . .
C4 C3 C7 F2 125.2(2) . .
C2 C3 C7 F2 -54.5(3) . .
C4 C3 C7 F1 -116.0(2) . .
C2 C3 C7 F1 64.2(3) . .
C6 C5 C8 F5 122.2(3) . .
C4 C5 C8 F5 -57.4(3) . .
C6 C5 C8 F4 -117.1(2) . .
C4 C5 C8 F4 63.3(3) . .
C6 C5 C8 F6 2.2(3) . .
C4 C5 C8 F6 -177.4(2) . .
C14 C9 C10 C11 -1.3(3) . .
B1 C9 C10 C11 174.3(2) . .
C9 C10 C11 C12 1.4(3) . .
C9 C10 C11 C15 179.6(2) . .
C10 C11 C12 C13 -0.7(3) . .
C15 C11 C12 C13 -178.9(2) . .
C11 C12 C13 C14 -0.1(3) . .
C11 C12 C13 C16 178.0(2) . .
C12 C13 C14 C9 0.2(3) . .
C16 C13 C14 C9 -178.0(2) . .
C10 C9 C14 C13 0.5(3) . .
B1 C9 C14 C13 -175.1(2) . .
C12 C11 C15 F8 -55.3(3) . .
C10 C11 C15 F8 126.5(2) . .
C12 C11 C15 F9 66.7(3) . .
C10 C11 C15 F9 -111.5(3) . .
C12 C11 C15 F7 -174.5(2) . .
C10 C11 C15 F7 7.2(3) . .
C12 C13 C16 F10 8.7(3) . .
C14 C13 C16 F10 -173.0(2) . .
C12 C13 C16 F12 130.7(2) . .
C14 C13 C16 F12 -51.1(3) . .
C12 C13 C16 F11 -111.8(3) . .
C14 C13 C16 F11 66.5(3) . .
C22 C17 C18 C19 0.5(3) . .
B1 C17 C18 C19 -174.1(2) . .
C17 C18 C19 C20 -1.2(4) . .
C17 C18 C19 C23 179.1(2) . .
C18 C19 C20 C21 1.0(4) . .
C23 C19 C20 C21 -179.3(2) . .
C19 C20 C21 C22 -0.3(3) . .
C19 C20 C21 C24 176.8(2) . .
C20 C21 C22 C17 -0.3(3) . .
C24 C21 C22 C17 -177.4(2) . .
C18 C17 C22 C21 0.2(3) . .
B1 C17 C22 C21 174.9(2) . .
C20 C19 C23 F14A -143.8(10) . .
C18 C19 C23 F14A 35.9(10) . .
C20 C19 C23 F15A -7.5(8) . .
C18 C19 C23 F15A 172.2(7) . .
C20 C19 C23 F14B 36.6(5) . .
C18 C19 C23 F14B -143.7(3) . .
C20 C19 C23 F15B 166.5(3) . .
C18 C19 C23 F15B -13.8(4) . .
C20 C19 C23 F13B -81.4(4) . .
C18 C19 C23 F13B 98.3(4) . .
C20 C19 C23 F13A 97.3(5) . .
C18 C19 C23 F13A -83.0(5) . .
C20 C21 C24 F17 18.0(4) . .
C22 C21 C24 F17 -164.9(2) . .
C20 C21 C24 F18 139.1(2) . .
C22 C21 C24 F18 -43.7(3) . .
C20 C21 C24 F16 -103.2(3) . .
C22 C21 C24 F16 73.9(3) . .
C30 C25 C26 C27 1.7(3) . .
B1 C25 C26 C27 -179.2(2) . .
C25 C26 C27 C28 0.7(3) . .
C25 C26 C27 C31 -178.4(2) . .
C26 C27 C28 C29 -2.3(3) . .
C31 C27 C28 C29 176.9(2) . .
C27 C28 C29 C30 1.4(3) . .
C27 C28 C29 C32 -179.8(2) . .
C28 C29 C30 C25 1.1(3) . .
C32 C29 C30 C25 -177.7(2) . .
C26 C25 C30 C29 -2.6(3) . .
B1 C25 C30 C29 178.3(2) . .
C28 C27 C31 F21 43.1(3) . .
C26 C27 C31 F21 -137.7(2) . .
C28 C27 C31 F19 166.1(2) . .
C26 C27 C31 F19 -14.7(3) . .
C28 C27 C31 F20 -75.8(3) . .
C26 C27 C31 F20 103.4(3) . .
C28 C29 C32 F23 6.2(3) . .
C30 C29 C32 F23 -175.0(2) . .
C28 C29 C32 F22 127.7(2) . .
C30 C29 C32 F22 -53.5(3) . .
C28 C29 C32 F25 -113.3(2) . .
C30 C29 C32 F25 65.5(3) . .
N1 C35 C36 N2 55.7(3) . .
N2 C38 C39 N3 -52.7(3) . .
N4 C44 C45 N5 53.7(3) . .
N5 C47 C48 N6 -54.4(3) . .
N4 C43 C50 N6 -51.9(3) . 2_666
C18 C17 B1 C1 -146.6(2) . .
C22 C17 B1 C1 39.1(3) . .
C18 C17 B1 C25 -26.1(3) . .
C22 C17 B1 C25 159.66(19) . .
C18 C17 B1 C9 95.0(2) . .
C22 C17 B1 C9 -79.3(2) . .
C2 C1 B1 C17 28.6(3) . .
C6 C1 B1 C17 -154.18(19) . .
C2 C1 B1 C25 -93.2(2) . .
C6 C1 B1 C25 84.0(2) . .
C2 C1 B1 C9 147.6(2) . .
C6 C1 B1 C9 -35.2(3) . .
C30 C25 B1 C17 82.8(2) . .
C26 C25 B1 C17 -96.2(2) . .
C30 C25 B1 C1 -154.6(2) . .
C26 C25 B1 C1 26.3(3) . .
C30 C25 B1 C9 -37.2(3) . .
C26 C25 B1 C9 143.8(2) . .
C14 C9 B1 C17 -152.9(2) . .
C10 C9 B1 C17 31.8(3) . .
C14 C9 B1 C1 86.2(2) . .
C10 C9 B1 C1 -89.1(2) . .
C14 C9 B1 C25 -31.8(3) . .
C10 C9 B1 C25 153.0(2) . .
C40 C33 N1 C34 -68.6(3) 2_575 .
C40 C33 N1 C35 169.6(2) 2_575 .
C40 C33 N1 Rb1 32.2(3) 2_575 .
C40 C33 N1 Rb1 49.0(2) 2_575 2_575
C36 C35 N1 C33 -170.2(2) . .
C36 C35 N1 C34 67.7(3) . .
C36 C35 N1 Rb1 -32.0(3) . .
C36 C35 N1 Rb1 -48.5(2) . 2_575
C39 C38 N2 C37 -67.2(3) . .
C39 C38 N2 C36 171.2(2) . .
C39 C38 N2 Rb1 28.5(3) . 2_575
C39 C38 N2 Rb1 46.8(2) . .
C35 C36 N2 C37 64.6(3) . .
C35 C36 N2 C38 -173.4(2) . .
C35 C36 N2 Rb1 -30.5(3) . 2_575
C35 C36 N2 Rb1 -47.4(2) . .
C38 C39 N3 C41 -65.0(3) . .
C38 C39 N3 C40 171.4(2) . .
C38 C39 N3 Rb1 30.4(3) . .
C38 C39 N3 Rb1 47.8(2) . 2_575
C33 C40 N3 C41 66.4(3) 2_575 .
C33 C40 N3 C39 -170.2(2) 2_575 .
C33 C40 N3 Rb1 -29.4(3) 2_575 .
C33 C40 N3 Rb1 -46.4(2) 2_575 2_575
C50 C43 N4 C42 -66.0(3) . .
C50 C43 N4 C44 171.2(2) . .
C50 C43 N4 Rb2 25.8(3) . .
C50 C43 N4 Rb2 49.2(2) . 2_666
C45 C44 N4 C43 -171.2(2) . .
C45 C44 N4 C42 65.7(3) . .
C45 C44 N4 Rb2 -25.5(3) . .
C45 C44 N4 Rb2 -49.1(3) . 2_666
C44 C45 N5 C46 67.9(3) . .
C44 C45 N5 C47 -169.8(2) . .
C44 C45 N5 Rb2 -27.8(3) . 2_666
C44 C45 N5 Rb2 -51.0(2) . .
C48 C47 N5 C46 -67.2(3) . .
C48 C47 N5 C45 170.5(2) . .
C48 C47 N5 Rb2 28.1(3) . 2_666
C48 C47 N5 Rb2 51.1(2) . .
C47 C48 N6 C49 -65.5(3) . .
C47 C48 N6 C50 172.3(2) . 2_666
C47 C48 N6 Rb2 25.6(3) . .
C47 C48 N6 Rb2 49.4(3) . 2_666
F10 C16 F12 Rb1 -85.8(3) . .
F11 C16 F12 Rb1 25.9(4) . .
C13 C16 F12 Rb1 147.9(2) . .
